data_4108034
loop_
_publ_author_name
'Guillermo M\'inguez Espallargas'
'Lee Brammer'
'David R. Allan'
'Colin R. Pulham'
'Neil Robertson'
'John E. Warren'

_publ_section_title
;
 Noncovalent Interactions under Extreme Conditions: High-Pressure and
 Low-Temperature Diffraction Studies of the Isostructural Metal-Organic
 Networks (4-Chloropyridinium)2[CoX4] (X = Cl, Br)
;
_journal_name_full 'Journal of the American Chemical Society'
_journal_page_first 9058
_journal_page_last 9071
_journal_paper_doi 10.1021/ja8010868
_journal_volume 130
_journal_year 2008
_chemical_formula_moiety '2(C5 H5 Cl N), Br4 Co'
_chemical_formula_sum 'C10 H10 Br4 Cl2 Co N2'
_chemical_formula_weight 607.67
_chemical_name_systematic
; 
 ? 
;
_space_group_IT_number 15
_symmetry_cell_setting monoclinic
_symmetry_space_group_name_Hall '-C 2yc'
_symmetry_space_group_name_H-M 'C 1 2/c 1'
_atom_sites_solution_hydrogens geom
_atom_sites_solution_primary direct
_atom_sites_solution_secondary difmap
_audit_creation_method SHELXL-97
_cell_angle_alpha 90.00
_cell_angle_beta 100.193(2)
_cell_angle_gamma 90.00
_cell_formula_units_Z 4
_cell_length_a 17.2186(9)
_cell_length_b 7.4177(4)
_cell_length_c 13.8073(7)
_cell_measurement_reflns_used 7905
_cell_measurement_temperature 120(2)
_cell_measurement_theta_max 30.46
_cell_measurement_theta_min 3.00
_cell_volume 1735.67(16)
_computing_cell_refinement 'Bruker SMART'
_computing_data_collection 'Bruker SMART'
_computing_data_reduction 'Bruker SAINT'
_computing_molecular_graphics 'Bruker SHELXTL'
_computing_publication_material 'Bruker SHELXTL'
_computing_structure_refinement 'SHELXL-97 (Sheldrick, 1997)'
_computing_structure_solution 'SHELXS-97 (Sheldrick, 1990)'
_diffrn_ambient_temperature 120(2)
_diffrn_measured_fraction_theta_full 0.999
_diffrn_measured_fraction_theta_max 0.999
_diffrn_measurement_device_type 'CCD area detector'
_diffrn_measurement_method 'phi and omega scans'
_diffrn_radiation_monochromator graphite
_diffrn_radiation_source 'fine-focus sealed tube'
_diffrn_radiation_type MoK\a
_diffrn_radiation_wavelength 0.71073
_diffrn_reflns_av_R_equivalents 0.0208
_diffrn_reflns_av_sigmaI/netI 0.0156
_diffrn_reflns_limit_h_max 24
_diffrn_reflns_limit_h_min -24
_diffrn_reflns_limit_k_max 10
_diffrn_reflns_limit_k_min -8
_diffrn_reflns_limit_l_max 19
_diffrn_reflns_limit_l_min -17
_diffrn_reflns_number 12860
_diffrn_reflns_theta_full 30.47
_diffrn_reflns_theta_max 30.47
_diffrn_reflns_theta_min 2.40
_exptl_absorpt_coefficient_mu 10.492
_exptl_absorpt_correction_T_max 0.2539
_exptl_absorpt_correction_T_min 0.1508
_exptl_absorpt_correction_type multi-scan
_exptl_absorpt_process_details sadabs
_exptl_crystal_colour blue
_exptl_crystal_density_diffrn 2.325
_exptl_crystal_description block
_exptl_crystal_F_000 1140
_exptl_crystal_size_max 0.29
_exptl_crystal_size_mid 0.20
_exptl_crystal_size_min 0.18
_refine_diff_density_max 1.005
_refine_diff_density_min -0.814
_refine_diff_density_rms 0.089
_refine_ls_extinction_method none
_refine_ls_goodness_of_fit_ref 1.377
_refine_ls_hydrogen_treatment constr
_refine_ls_matrix_type full
_refine_ls_number_parameters 87
_refine_ls_number_reflns 2645
_refine_ls_number_restraints 0
_refine_ls_restrained_S_all 1.377
_refine_ls_R_factor_all 0.0208
_refine_ls_R_factor_gt 0.0181
_refine_ls_shift/su_max 0.001
_refine_ls_shift/su_mean 0.000
_refine_ls_structure_factor_coef Fsqd
_refine_ls_weighting_details 'calc w=1/[\s^2^(Fo^2^)+(0.0185P)^2^+0.0000P] where P=(Fo^2^+2Fc^2^)/3'
_refine_ls_weighting_scheme calc
_refine_ls_wR_factor_gt 0.0429
_refine_ls_wR_factor_ref 0.0434
_reflns_number_gt 2444
_reflns_number_total 2645
_reflns_threshold_expression >2sigma(I)
_cod_data_source_file ja8010868-file002_15.cif
_cod_data_source_block ilb869m
_cod_database_code 4108034

loop_
_symmetry_equiv_pos_as_xyz
'x, y, z'
'-x, y, -z+1/2'
'x+1/2, y+1/2, z'
'-x+1/2, y+1/2, -z+1/2'
'-x, -y, -z'
'x, -y, z-1/2'
'-x+1/2, -y+1/2, -z'
'x+1/2, -y+1/2, z-1/2'

loop_
_atom_site_label
_atom_site_type_symbol
_atom_site_fract_x
_atom_site_fract_y
_atom_site_fract_z
_atom_site_U_iso_or_equiv
_atom_site_adp_type
_atom_site_occupancy
_atom_site_symmetry_multiplicity
_atom_site_calc_flag
_atom_site_refinement_flags
Co1 Co 0.5000 0.44791(4) 0.2500 0.01412(6) Uani 1 2 d S
Br1 Br 0.577157(8) 0.65917(2) 0.361669(12) 0.02068(5) Uani 1 1 d .
Br2 Br 0.406836(9) 0.27130(2) 0.317794(12) 0.02214(5) Uani 1 1 d .
N1 N 0.89684(8) 0.30416(19) 0.38313(10) 0.0194(3) Uani 1 1 d .
H1 H 0.9284 0.2588 0.3457 0.023 Uiso 1 1 calc R
C2 C 0.82499(9) 0.3601(2) 0.34026(12) 0.0188(3) Uani 1 1 d .
H2 H 0.8087 0.3484 0.2711 0.023 Uiso 1 1 calc R
C3 C 0.77475(9) 0.4348(2) 0.39689(11) 0.0170(3) Uani 1 1 d .
H3 H 0.7236 0.4751 0.3677 0.020 Uiso 1 1 calc R
C4 C 0.80087(8) 0.4493(2) 0.49725(11) 0.0148(3) Uani 1 1 d .
Cl4 Cl 0.73925(2) 0.54112(5) 0.56965(3) 0.01860(8) Uani 1 1 d .
C5 C 0.87530(9) 0.3877(2) 0.54063(12) 0.0196(3) Uani 1 1 d .
H5 H 0.8928 0.3962 0.6097 0.024 Uiso 1 1 calc R
C6 C 0.92291(9) 0.3141(2) 0.48056(12) 0.0213(3) Uani 1 1 d .
H6 H 0.9740 0.2705 0.5080 0.026 Uiso 1 1 calc R

loop_
_atom_site_aniso_label
_atom_site_aniso_U_11
_atom_site_aniso_U_22
_atom_site_aniso_U_33
_atom_site_aniso_U_23
_atom_site_aniso_U_13
_atom_site_aniso_U_12
Co1 0.01226(13) 0.01374(14) 0.01668(14) 0.000 0.00341(10) 0.000
Br1 0.01144(7) 0.02455(9) 0.02465(9) -0.00869(6) -0.00067(6) 0.00093(6)
Br2 0.02050(8) 0.02368(9) 0.02413(9) 0.00362(6) 0.00914(6) -0.00444(6)
N1 0.0170(6) 0.0183(7) 0.0244(7) -0.0001(5) 0.0080(5) 0.0019(5)
C2 0.0199(7) 0.0198(8) 0.0172(7) 0.0017(6) 0.0043(6) 0.0008(6)
C3 0.0150(7) 0.0177(8) 0.0180(7) 0.0022(6) 0.0021(5) 0.0014(6)
C4 0.0145(6) 0.0127(7) 0.0181(7) 0.0002(5) 0.0054(5) -0.0007(5)
Cl4 0.01807(16) 0.01934(18) 0.01963(17) -0.00162(14) 0.00673(13) 0.00129(14)
C5 0.0184(7) 0.0197(8) 0.0201(8) 0.0008(6) 0.0017(6) 0.0007(6)
C6 0.0151(7) 0.0223(8) 0.0258(8) 0.0009(7) 0.0020(6) 0.0031(6)

loop_
_atom_type_symbol
_atom_type_description
_atom_type_scat_dispersion_real
_atom_type_scat_dispersion_imag
_atom_type_scat_source
C C 0.0033 0.0016 'International Tables Vol C Tables 4.2.6.8 and 6.1.1.4'
H H 0.0000 0.0000 'International Tables Vol C Tables 4.2.6.8 and 6.1.1.4'
N N 0.0061 0.0033 'International Tables Vol C Tables 4.2.6.8 and 6.1.1.4'
Cl Cl 0.1484 0.1585 'International Tables Vol C Tables 4.2.6.8 and 6.1.1.4'
Co Co 0.3494 0.9721 'International Tables Vol C Tables 4.2.6.8 and 6.1.1.4'
Br Br -0.2901 2.4595 'International Tables Vol C Tables 4.2.6.8 and 6.1.1.4'

loop_
_geom_angle_atom_site_label_1
_geom_angle_atom_site_label_2
_geom_angle_atom_site_label_3
_geom_angle
_geom_angle_site_symmetry_1
_geom_angle_site_symmetry_3
Br2 Co1 Br2 113.423(15) . 2_655
Br2 Co1 Br1 115.863(6) . .
Br2 Co1 Br1 105.879(6) 2_655 .
Br2 Co1 Br1 105.879(6) . 2_655
Br2 Co1 Br1 115.863(6) 2_655 2_655
Br1 Co1 Br1 99.424(14) . 2_655
C2 N1 C6 123.00(13) . .
C2 N1 H1 118.5 . .
C6 N1 H1 118.5 . .
N1 C2 C3 119.76(15) . .
N1 C2 H2 120.1 . .
C3 C2 H2 120.1 . .
C2 C3 C4 118.25(14) . .
C2 C3 H3 120.9 . .
C4 C3 H3 120.9 . .
C3 C4 C5 121.13(14) . .
C3 C4 Cl4 119.20(11) . .
C5 C4 Cl4 119.66(12) . .
C6 C5 C4 118.13(15) . .
C6 C5 H5 120.9 . .
C4 C5 H5 120.9 . .
N1 C6 C5 119.72(15) . .
N1 C6 H6 120.1 . .
C5 C6 H6 120.1 . .

loop_
_geom_bond_atom_site_label_1
_geom_bond_atom_site_label_2
_geom_bond_distance
_geom_bond_site_symmetry_2
Co1 Br2 2.3869(2) .
Co1 Br2 2.3869(2) 2_655
Co1 Br1 2.4234(3) .
Co1 Br1 2.4234(3) 2_655
N1 C2 1.339(2) .
N1 C6 1.343(2) .
N1 H1 0.8800 .
C2 C3 1.381(2) .
C2 H2 0.9500 .
C3 C4 1.383(2) .
C3 H3 0.9500 .
C4 C5 1.392(2) .
C4 Cl4 1.7219(14) .
C5 C6 1.378(2) .
C5 H5 0.9500 .
C6 H6 0.9500 .

loop_
_geom_torsion_atom_site_label_1
_geom_torsion_atom_site_label_2
_geom_torsion_atom_site_label_3
_geom_torsion_atom_site_label_4
_geom_torsion
C6 N1 C2 C3 1.2(2)
N1 C2 C3 C4 0.0(2)
C2 C3 C4 C5 -1.0(2)
C2 C3 C4 Cl4 -179.76(12)
C3 C4 C5 C6 0.9(2)
Cl4 C4 C5 C6 179.65(12)
C2 N1 C6 C5 -1.3(2)
C4 C5 C6 N1 0.2(2)
